data_2234895
loop_
_publ_author_name
'Wang, Zhe-Qin'
'Ma, Yi'

_publ_section_title
;
 1-[(3-Nitrophenyl)(piperidin-1-yl)methyl]piperidine
;
_journal_coeditor_code AA2057
_journal_issue 6
_journal_name_full 'Acta Crystallographica Section E'
_journal_page_first o1941
_journal_paper_doi 10.1107/S1600536812023525
_journal_volume 68
_journal_year 2012
_chemical_formula_iupac 'C17 H25 N3 O2'
_chemical_formula_moiety 'C17 H25 N3 O2'
_chemical_formula_sum 'C17 H25 N3 O2'
_chemical_formula_weight 303.40
_chemical_name_systematic
;
1-[(3-Nitrophenyl)(piperidin-1-yl)methyl]piperidine
;
_space_group_IT_number 61
_symmetry_cell_setting orthorhombic
_symmetry_space_group_name_Hall '-P 2ac 2ab'
_symmetry_space_group_name_H-M 'P b c a'
_atom_sites_solution_hydrogens geom
_atom_sites_solution_primary direct
_atom_sites_solution_secondary difmap
_audit_creation_method SHELXL97
_cell_angle_alpha 90.00
_cell_angle_beta 90.00
_cell_angle_gamma 90.00
_cell_formula_units_Z 8
_cell_length_a 12.1993(14)
_cell_length_b 8.2012(9)
_cell_length_c 33.453(4)
_cell_measurement_reflns_used 8288
_cell_measurement_temperature 296(2)
_cell_measurement_theta_max 27.27
_cell_measurement_theta_min 2.48
_cell_volume 3346.9(7)
_computing_cell_refinement 'SAINT (Bruker, 2001)'
_computing_data_collection 'SMART (Bruker, 2001)'
_computing_data_reduction 'SAINT (Bruker, 2001)'
_computing_molecular_graphics 'SHELXTL (Bruker, 2001)'
_computing_publication_material 'SHELXTL (Bruker, 2001)'
_computing_structure_refinement 'SHELXL97 (Sheldrick, 2008)'
_computing_structure_solution 'SHELXS97 (Sheldrick, 2008)'
_diffrn_ambient_temperature 296(2)
_diffrn_measured_fraction_theta_full 0.998
_diffrn_measured_fraction_theta_max 0.998
_diffrn_measurement_device_type 'Bruker SMART CCD area-detector'
_diffrn_measurement_method '\f and \w'
_diffrn_radiation_monochromator graphite
_diffrn_radiation_source 'fine-focus sealed tube'
_diffrn_radiation_type MoK\a
_diffrn_radiation_wavelength 0.71073
_diffrn_reflns_av_R_equivalents 0.0318
_diffrn_reflns_av_sigmaI/netI 0.0187
_diffrn_reflns_limit_h_max 15
_diffrn_reflns_limit_h_min -15
_diffrn_reflns_limit_k_max 10
_diffrn_reflns_limit_k_min -9
_diffrn_reflns_limit_l_max 40
_diffrn_reflns_limit_l_min -41
_diffrn_reflns_number 24143
_diffrn_reflns_theta_full 26.00
_diffrn_reflns_theta_max 26.00
_diffrn_reflns_theta_min 2.07
_exptl_absorpt_coefficient_mu 0.080
_exptl_absorpt_correction_T_max 0.9842
_exptl_absorpt_correction_T_min 0.9811
_exptl_absorpt_correction_type multi-scan
_exptl_absorpt_process_details '(SADABS; Sheldrick, 1996)'
_exptl_crystal_colour pale-yellow
_exptl_crystal_density_diffrn 1.204
_exptl_crystal_density_method 'not measured'
_exptl_crystal_description needle
_exptl_crystal_F_000 1312
_exptl_crystal_size_max 0.40
_exptl_crystal_size_mid 0.20
_exptl_crystal_size_min 0.20
_refine_diff_density_max 0.600
_refine_diff_density_min -0.315
_refine_ls_extinction_method none
_refine_ls_goodness_of_fit_ref 1.113
_refine_ls_hydrogen_treatment constr
_refine_ls_matrix_type full
_refine_ls_number_parameters 199
_refine_ls_number_reflns 3272
_refine_ls_number_restraints 0
_refine_ls_restrained_S_all 1.113
_refine_ls_R_factor_all 0.0853
_refine_ls_R_factor_gt 0.0726
_refine_ls_shift/su_max 0.000
_refine_ls_shift/su_mean 0.000
_refine_ls_structure_factor_coef Fsqd
_refine_ls_weighting_details 'calc w = 1/[\s^2^(Fo^2^)+(0.1025P)^2^+3.0609P] where P=(Fo^2^+2Fc^2^)/3'
_refine_ls_weighting_scheme calc
_refine_ls_wR_factor_gt 0.2166
_refine_ls_wR_factor_ref 0.2305
_reflns_number_gt 2633
_reflns_number_total 3272
_reflns_threshold_expression I>2\s(I)
_cod_data_source_file aa2057.cif
_cod_data_source_block I
_cod_original_cell_volume 3347.0(7)
_cod_database_code 2234895
_cod_database_fobs_code 2234895

loop_
_symmetry_equiv_pos_as_xyz
'x, y, z'
'-x+1/2, -y, z+1/2'
'-x, y+1/2, -z+1/2'
'x+1/2, -y+1/2, -z'
'-x, -y, -z'
'x-1/2, y, -z-1/2'
'x, -y-1/2, z-1/2'
'-x-1/2, y-1/2, z'

loop_
_atom_site_type_symbol
_atom_site_label
_atom_site_fract_x
_atom_site_fract_y
_atom_site_fract_z
_atom_site_U_iso_or_equiv
_atom_site_adp_type
_atom_site_calc_flag
_atom_site_refinement_flags
_atom_site_occupancy
_atom_site_symmetry_multiplicity
C C1 0.4378(2) 0.0644(3) 0.59215(7) 0.0407(6) Uani d . 1 1
C C2 0.3469(2) 0.0225(3) 0.56963(8) 0.0464(7) Uani d . 1 1
H H2A 0.2791 0.0697 0.5748 0.056 Uiso calc R 1 1
C C3 0.3587(2) -0.0929(4) 0.53875(8) 0.0500(7) Uani d . 1 1
C C4 0.4570(3) -0.1650(4) 0.53052(9) 0.0555(8) Uani d . 1 1
H H4A 0.4625 -0.2418 0.5101 0.067 Uiso calc R 1 1
C C5 0.5477(3) -0.1236(4) 0.55250(9) 0.0564(8) Uani d . 1 1
H H5A 0.6150 -0.1721 0.5471 0.068 Uiso calc R 1 1
C C6 0.5383(2) -0.0096(4) 0.58258(8) 0.0493(7) Uani d . 1 1
H H6A 0.6005 0.0193 0.5970 0.059 Uiso calc R 1 1
C C7 0.4282(2) 0.1804(3) 0.62769(7) 0.0375(6) Uani d . 1 1
H H7A 0.3635 0.2493 0.6235 0.045 Uiso calc R 1 1
C C8 0.5060(2) -0.0124(4) 0.67719(8) 0.0465(7) Uani d . 1 1
H H8A 0.5742 0.0475 0.6749 0.056 Uiso calc R 1 1
H H8B 0.5092 -0.1051 0.6592 0.056 Uiso calc R 1 1
C C9 0.4918(3) -0.0723(4) 0.72010(9) 0.0549(8) Uani d . 1 1
H H9A 0.5522 -0.1436 0.7271 0.066 Uiso calc R 1 1
H H9B 0.4926 0.0200 0.7382 0.066 Uiso calc R 1 1
C C10 0.3842(3) -0.1638(4) 0.72440(9) 0.0545(7) Uani d . 1 1
H H10A 0.3730 -0.1934 0.7522 0.065 Uiso calc R 1 1
H H10B 0.3868 -0.2632 0.7087 0.065 Uiso calc R 1 1
C C11 0.2898(3) -0.0577(4) 0.71015(9) 0.0566(8) Uani d . 1 1
H H11A 0.2225 -0.1205 0.7106 0.068 Uiso calc R 1 1
H H11B 0.2811 0.0341 0.7282 0.068 Uiso calc R 1 1
C C12 0.3100(2) 0.0049(4) 0.66804(8) 0.0472(7) Uani d . 1 1
H H12A 0.3115 -0.0863 0.6496 0.057 Uiso calc R 1 1
H H12B 0.2506 0.0767 0.6602 0.057 Uiso calc R 1 1
C C13 0.5397(3) 0.3828(4) 0.59340(8) 0.0496(7) Uani d . 1 1
H H13A 0.4815 0.4628 0.5911 0.060 Uiso calc R 1 1
H H13B 0.5365 0.3119 0.5702 0.060 Uiso calc R 1 1
C C14 0.6505(3) 0.4692(4) 0.59470(9) 0.0549(8) Uani d . 1 1
H H14A 0.7087 0.3886 0.5955 0.066 Uiso calc R 1 1
H H14B 0.6598 0.5337 0.5706 0.066 Uiso calc R 1 1
C C15 0.6591(3) 0.5790(4) 0.63100(10) 0.0592(8) Uani d . 1 1
H H15A 0.7333 0.6207 0.6332 0.071 Uiso calc R 1 1
H H15B 0.6099 0.6710 0.6280 0.071 Uiso calc R 1 1
C C16 0.6299(3) 0.4858(4) 0.66823(9) 0.0581(8) Uani d . 1 1
H H16A 0.6256 0.5609 0.6906 0.070 Uiso calc R 1 1
H H16B 0.6874 0.4076 0.6740 0.070 Uiso calc R 1 1
C C17 0.5214(2) 0.3963(4) 0.66416(8) 0.0489(7) Uani d . 1 1
H H17A 0.5070 0.3345 0.6883 0.059 Uiso calc R 1 1
H H17B 0.4626 0.4747 0.6607 0.059 Uiso calc R 1 1
N N1 0.2630(3) -0.1308(4) 0.51498(8) 0.0670(8) Uani d . 1 1
N N2 0.41423(16) 0.0934(3) 0.66589(6) 0.0372(5) Uani d . 1 1
N N3 0.52421(17) 0.2863(3) 0.62994(6) 0.0389(5) Uani d . 1 1
O O1 0.2761(3) -0.2159(4) 0.48535(9) 0.1021(11) Uani d . 1 1
O O2 0.1737(2) -0.0787(5) 0.52516(9) 0.1015(11) Uani d . 1 1

loop_
_atom_site_aniso_label
_atom_site_aniso_U_11
_atom_site_aniso_U_22
_atom_site_aniso_U_33
_atom_site_aniso_U_12
_atom_site_aniso_U_13
_atom_site_aniso_U_23
C1 0.0456(14) 0.0432(14) 0.0334(12) -0.0001(11) -0.0022(10) -0.0005(10)
C2 0.0489(15) 0.0501(15) 0.0401(14) -0.0021(12) -0.0025(11) 0.0029(12)
C3 0.0551(16) 0.0565(16) 0.0383(14) -0.0136(14) -0.0095(12) 0.0089(12)
C4 0.074(2) 0.0512(17) 0.0409(15) 0.0023(15) 0.0015(14) -0.0026(13)
C5 0.0588(18) 0.0623(19) 0.0482(16) 0.0130(15) 0.0021(13) -0.0052(14)
C6 0.0490(15) 0.0576(17) 0.0413(14) 0.0055(13) 0.0017(12) -0.0045(12)
C7 0.0347(12) 0.0407(13) 0.0371(13) 0.0028(10) 0.0001(9) -0.0013(10)
C8 0.0399(14) 0.0556(16) 0.0439(15) 0.0035(12) -0.0019(11) 0.0042(12)
C9 0.0568(17) 0.0593(18) 0.0486(16) -0.0007(14) -0.0101(13) 0.0069(14)
C10 0.0681(19) 0.0498(16) 0.0455(15) -0.0089(14) -0.0024(13) 0.0057(12)
C11 0.0518(16) 0.0615(19) 0.0566(17) -0.0091(14) 0.0087(13) 0.0058(15)
C12 0.0374(14) 0.0520(16) 0.0522(16) -0.0035(12) -0.0003(11) 0.0023(13)
C13 0.0599(17) 0.0474(15) 0.0415(15) 0.0012(13) 0.0030(12) 0.0036(12)
C14 0.0605(18) 0.0465(15) 0.0578(18) -0.0044(14) 0.0179(14) 0.0055(13)
C15 0.0619(18) 0.0430(15) 0.073(2) -0.0094(14) 0.0103(15) -0.0014(14)
C16 0.0659(19) 0.0538(17) 0.0547(17) -0.0154(15) 0.0014(14) -0.0110(14)
C17 0.0556(16) 0.0473(15) 0.0436(15) -0.0056(13) 0.0081(12) -0.0091(12)
N1 0.0709(19) 0.077(2) 0.0527(15) -0.0188(16) -0.0139(14) 0.0004(14)
N2 0.0347(11) 0.0395(11) 0.0373(11) -0.0002(9) 0.0013(8) -0.0005(9)
N3 0.0419(11) 0.0413(12) 0.0335(10) -0.0029(9) 0.0036(8) -0.0016(8)
O1 0.105(2) 0.126(3) 0.0762(17) -0.013(2) -0.0286(16) -0.0419(19)
O2 0.0589(16) 0.154(3) 0.091(2) -0.0134(18) -0.0165(14) -0.022(2)

loop_
_atom_type_symbol
_atom_type_description
_atom_type_scat_dispersion_real
_atom_type_scat_dispersion_imag
_atom_type_scat_source
C C 0.0033 0.0016 'International Tables Vol C Tables 4.2.6.8 and 6.1.1.4'
H H 0.0000 0.0000 'International Tables Vol C Tables 4.2.6.8 and 6.1.1.4'
N N 0.0061 0.0033 'International Tables Vol C Tables 4.2.6.8 and 6.1.1.4'
O O 0.0106 0.0060 'International Tables Vol C Tables 4.2.6.8 and 6.1.1.4'

loop_
_geom_angle_atom_site_label_1
_geom_angle_atom_site_label_2
_geom_angle_atom_site_label_3
_geom_angle
C2 C1 C6 117.9(2)
C2 C1 C7 121.1(2)
C6 C1 C7 120.9(2)
C1 C2 C3 119.0(3)
C1 C2 H2A 120.5
C3 C2 H2A 120.5
C4 C3 C2 121.9(3)
C4 C3 N1 120.3(3)
C2 C3 N1 117.7(3)
C3 C4 C5 119.5(3)
C3 C4 H4A 120.2
C5 C4 H4A 120.2
C4 C5 C6 119.5(3)
C4 C5 H5A 120.2
C6 C5 H5A 120.2
C5 C6 C1 122.1(3)
C5 C6 H6A 118.9
C1 C6 H6A 118.9
N3 C7 N2 109.63(19)
N3 C7 C1 110.41(19)
N2 C7 C1 112.5(2)
N3 C7 H7A 108.1
N2 C7 H7A 108.1
C1 C7 H7A 108.1
N2 C8 C9 110.3(2)
N2 C8 H8A 109.6
C9 C8 H8A 109.6
N2 C8 H8B 109.6
C9 C8 H8B 109.6
H8A C8 H8B 108.1
C10 C9 C8 110.3(2)
C10 C9 H9A 109.6
C8 C9 H9A 109.6
C10 C9 H9B 109.6
C8 C9 H9B 109.6
H9A C9 H9B 108.1
C9 C10 C11 110.0(2)
C9 C10 H10A 109.7
C11 C10 H10A 109.7
C9 C10 H10B 109.7
C11 C10 H10B 109.7
H10A C10 H10B 108.2
C12 C11 C10 111.2(2)
C12 C11 H11A 109.4
C10 C11 H11A 109.4
C12 C11 H11B 109.4
C10 C11 H11B 109.4
H11A C11 H11B 108.0
N2 C12 C11 110.7(2)
N2 C12 H12A 109.5
C11 C12 H12A 109.5
N2 C12 H12B 109.5
C11 C12 H12B 109.5
H12A C12 H12B 108.1
N3 C13 C14 109.9(2)
N3 C13 H13A 109.7
C14 C13 H13A 109.7
N3 C13 H13B 109.7
C14 C13 H13B 109.7
H13A C13 H13B 108.2
C15 C14 C13 111.1(2)
C15 C14 H14A 109.4
C13 C14 H14A 109.4
C15 C14 H14B 109.4
C13 C14 H14B 109.4
H14A C14 H14B 108.0
C16 C15 C14 110.2(2)
C16 C15 H15A 109.6
C14 C15 H15A 109.6
C16 C15 H15B 109.6
C14 C15 H15B 109.6
H15A C15 H15B 108.1
C15 C16 C17 112.2(3)
C15 C16 H16A 109.2
C17 C16 H16A 109.2
C15 C16 H16B 109.2
C17 C16 H16B 109.2
H16A C16 H16B 107.9
N3 C17 C16 110.4(2)
N3 C17 H17A 109.6
C16 C17 H17A 109.6
N3 C17 H17B 109.6
C16 C17 H17B 109.6
H17A C17 H17B 108.1
O2 N1 O1 123.0(3)
O2 N1 C3 119.5(3)
O1 N1 C3 117.5(3)
C8 N2 C12 110.9(2)
C8 N2 C7 114.97(19)
C12 N2 C7 112.48(19)
C17 N3 C7 112.92(19)
C17 N3 C13 108.8(2)
C7 N3 C13 112.4(2)

loop_
_geom_bond_atom_site_label_1
_geom_bond_atom_site_label_2
_geom_bond_distance
C1 C2 1.384(4)
C1 C6 1.405(4)
C1 C7 1.527(3)
C2 C3 1.408(4)
C2 H2A 0.9300
C3 C4 1.366(4)
C3 N1 1.447(4)
C4 C5 1.371(5)
C4 H4A 0.9300
C5 C6 1.378(4)
C5 H5A 0.9300
C6 H6A 0.9300
C7 N3 1.460(3)
C7 N2 1.473(3)
C7 H7A 0.9800
C8 N2 1.466(3)
C8 C9 1.527(4)
C8 H8A 0.9700
C8 H8B 0.9700
C9 C10 1.518(4)
C9 H9A 0.9700
C9 H9B 0.9700
C10 C11 1.521(4)
C10 H10A 0.9700
C10 H10B 0.9700
C11 C12 1.519(4)
C11 H11A 0.9700
C11 H11B 0.9700
C12 N2 1.466(3)
C12 H12A 0.9700
C12 H12B 0.9700
C13 N3 1.469(3)
C13 C14 1.527(4)
C13 H13A 0.9700
C13 H13B 0.9700
C14 C15 1.515(4)
C14 H14A 0.9700
C14 H14B 0.9700
C15 C16 1.504(4)
C15 H15A 0.9700
C15 H15B 0.9700
C16 C17 1.520(4)
C16 H16A 0.9700
C16 H16B 0.9700
C17 N3 1.458(3)
C17 H17A 0.9700
C17 H17B 0.9700
N1 O2 1.219(4)
N1 O1 1.223(4)

loop_
_geom_hbond_atom_site_label_D
_geom_hbond_atom_site_label_H
_geom_hbond_atom_site_label_A
_geom_hbond_site_symmetry_A
_geom_hbond_distance_DH
_geom_hbond_distance_HA
_geom_hbond_distance_DA
_geom_hbond_angle_DHA
_geom_hbond_publ_flag
C5 H5A O1 4_546 0.93 2.43 3.332(5) 165 yes
